data_7124463
loop_
_publ_author_name
'Ghadwal, Rajendra S.'
'Sharma, Mahendra'
'Neumann, Beate'
'Stammler, Georg'
'Andrada, Diego M.'

_publ_section_title
;
 Electrophilic terminal arsinidene-iron(0) complexes with a
 two-coordinated arsenic atom
;
_journal_name_full 'Chemical Communications'
_journal_paper_doi 10.1039/C9CC08630G
_journal_year 2019
_chemical_formula_moiety 'C38 H41 As Fe N2 O4'
_chemical_formula_sum 'C38 H41 As Fe N2 O4'
_chemical_formula_weight 720.50
_space_group_crystal_system triclinic
_space_group_IT_number 2
_space_group_name_Hall '-P 1'
_space_group_name_H-M_alt 'P -1'
_atom_sites_solution_hydrogens geom
_atom_sites_solution_primary dual
_audit_creation_date 2019-11-04
_audit_creation_method
;
Olex2 1.3
(compiled 2019.09.11 svn.r3662 for OlexSys, GUI svn.r5938)
;
_audit_update_record
;
2019-11-04 deposited with the CCDC.	2019-11-10 downloaded from the CCDC.
;
_cell_angle_alpha 81.8399(16)
_cell_angle_beta 87.3548(19)
_cell_angle_gamma 85.871(2)
_cell_formula_units_Z 4
_cell_length_a 10.5768(3)
_cell_length_b 17.8360(4)
_cell_length_c 21.1952(4)
_cell_measurement_reflns_used 35314
_cell_measurement_temperature 100.0(1)
_cell_measurement_theta_max 76.3930
_cell_measurement_theta_min 3.4680
_cell_volume 3945.06(16)
_computing_cell_refinement 'CrysAlisPro 1.171.40.58a (Rigaku OD, 2019)'
_computing_data_collection 'CrysAlisPro 1.171.40.58a (Rigaku OD, 2019)'
_computing_data_reduction 'CrysAlisPro 1.171.40.58a (Rigaku OD, 2019)'
_computing_molecular_graphics 'Olex2 1.3 (Dolomanov et al., 2009)'
_computing_publication_material 'Olex2 1.3 (Dolomanov et al., 2009)'
_computing_structure_refinement 'ShelXL 2018/3 (Sheldrick, 2015)'
_computing_structure_solution 'ShelXT n/a (Sheldrick, 2015)'
_diffrn_ambient_environment N~2~
_diffrn_ambient_temperature 100.0(1)
_diffrn_detector 'CCD plate'
_diffrn_detector_area_resol_mean 5.3114
_diffrn_detector_type Atlas
_diffrn_measured_fraction_theta_full 0.999
_diffrn_measured_fraction_theta_max 0.977
_diffrn_measurement_details
;
List of Runs (angles in degrees, time in seconds):

  # Type    Start    End  Width  t~exp~   \w     \q     \k     \f   Frames
#--------------------------------------------------------------------------
  1  \w    -84.00  -6.00   1.00    5.00    --  -38.50 125.00  60.00   78
  2  \w    -44.00  19.00   1.00    5.00    --  -38.50  57.00  60.00   63
  3  \w    -70.00  24.00   1.00    5.00    --  -38.50  19.00   0.00   94
  4  \w     12.00  39.00   1.00    5.00    --   42.89  80.00  36.81   27
  5  \w     14.00  41.00   1.00    5.00    --   42.89  82.00 166.18   27
  6  \w     22.00  82.00   1.00    5.00    --   42.89  38.00  60.00   60
  7  \w     45.00  93.00   1.00    5.00    --   42.89  66.00 -28.18   48
  8  \w     29.00  80.00   1.00    5.00    --   42.89 -99.00 -30.00   51
  9  \w     14.00  40.00   1.00    5.00    --   42.89  78.00 116.75   26
 10  \w     18.00  63.00   1.00    5.00    --   42.89  57.00-120.00   45
 11  \w     73.00 101.00   1.00    5.00    --   42.89  57.00-120.00   28
 12  \w     17.00  80.00   1.00    5.00    --   42.89  70.00  81.00   63
 13  \w    -28.00  64.00   1.00    5.00    --   42.89 -38.00 150.00   92
 14  \w     18.00 111.00   1.00    5.00    --   42.89  57.00-180.00   93
 15  \w     14.00 108.00   1.00    5.00    --   42.89  70.00 -75.71   94
 16  \w     15.00  41.00   1.00    5.00    --   42.89  66.00 -28.18   26
 17  \w     13.00  38.00   1.00    5.00    --   42.89  76.00 -14.08   25
 18  \w     82.00 178.00   1.00   18.00    --  111.00  73.00-164.89   96
 19  \w     86.00 112.00   1.00   18.00    --  111.00  56.00  19.26   26
 20  \w     82.00 108.00   1.00   18.00    --  111.00  71.00 162.21   26
 21  \w    148.00 178.00   1.00   18.00    --  111.00  72.00  69.61   30
 22  \w     43.00 106.00   1.00   18.00    --  111.00 -94.00 -30.00   63
 23  \w     40.00 123.00   1.00   18.00    --  111.00 -77.00  90.00   83
 24  \w     82.00 108.00   1.00   18.00    --  111.00  72.00  69.61   26
 25  \w     85.00 110.00   1.00   18.00    --  111.00  61.00 150.00   25
 26  \w    126.00 158.00   1.00   18.00    --  111.00  61.00 150.00   32
 27  \w     41.00 113.00   1.00   18.00    --  111.00-125.00 -90.00   72
 28  \w     85.00 111.00   1.00   18.00    --  111.00  61.00 -30.00   26
 29  \w     89.00 133.00   1.00   18.00    --  111.00  45.00 120.00   44
 30  \w     85.00 160.00   1.00   18.00    --  111.00  61.00  30.00   75
 31  \w    127.00 174.00   1.00   18.00    --  111.00  60.00-131.54   47
 32  \w     82.00 108.00   1.00   18.00    --  111.00  72.00 112.49   26
 33  \w     46.00 133.00   1.00   18.00    --  111.00 -45.00  90.00   87
 34  \w     85.00 111.00   1.00   18.00    --  111.00  61.00   0.00   26
 35  \w     88.00 141.00   1.00   18.00    --  111.00  47.00  63.71   53
 36  \w     85.00 117.00   1.00   18.00    --  111.00  61.00-120.00   32
 37  \w     90.00 116.00   1.00   18.00    --  111.00  45.00 150.00   26
 38  \w    147.00 173.00   1.00   18.00    --  111.00  61.00  90.00   26
 39  \w     31.00 105.00   1.00   18.00    --  111.00 -94.00 -90.00   74
 40  \w    119.00 178.00   1.00   18.00    --  111.00  59.00-100.79   59
 41  \w     85.00 111.00   1.00   18.00    --  111.00  60.00-131.54   26
 42  \w     85.00 111.00   1.00   18.00    --  111.00  61.00  90.00   26
 43  \w     89.00 121.00   1.00   18.00    --  111.00  45.00-150.00   32
 44  \w     85.00 111.00   1.00   18.00    --  111.00  61.00 120.00   26
 45  \w    125.00 165.00   1.00   18.00    --  111.00  61.00 -60.00   40
 46  \w     85.00 121.00   1.00   18.00    --  111.00  61.00 -60.00   36
 47  \w     89.00 169.00   1.00   18.00    --  111.00  45.00-180.00   80
 48  \w     87.00 113.00   1.00   18.00    --  111.00  54.00 -68.52   26
 49  \w     85.00 112.00   1.00   18.00    --  111.00  59.00-100.79   27
 50  \w     89.00 177.00   1.00   18.00    --  111.00  45.00   0.00   88
 51  \w     85.00 111.00   1.00   18.00    --  111.00  61.00-180.00   26
 52  \w     32.00 107.00   1.00   18.00    --  111.00 -94.00  60.00   75
 53  \w     85.00 173.00   1.00   18.00    --  111.00  61.00  60.00   88
 54  \w     86.00 111.00   1.00   18.00    --  111.00  56.00 -62.64   25
 55  \w     85.00 114.00   1.00   18.00    --  111.00  61.00 -90.00   29
 56  \w     84.00 110.00   1.00   18.00    --  111.00  66.00 -13.02   26
 57  \w     34.00 106.00   1.00   18.00    --  111.00-100.00  28.00   72
 58  \w     87.00 178.00   1.00   18.00    --  111.00  54.00 -36.99   91
 59  \w    113.00 178.00   1.00   18.00    --  111.00  72.00 112.49   65
;
_diffrn_measurement_device 'four-circle diffractometer'
_diffrn_measurement_device_type 'SuperNova, Dual, Cu at home/near, Atlas'
_diffrn_measurement_method '\w scans'
_diffrn_orient_matrix_type 'CrysAlisPro convention (1999,Acta A55,543-557)'
_diffrn_orient_matrix_UB_11 -0.1155250000
_diffrn_orient_matrix_UB_12 -0.0486829000
_diffrn_orient_matrix_UB_13 0.0120940000
_diffrn_orient_matrix_UB_21 -0.0143951000
_diffrn_orient_matrix_UB_22 0.0186313000
_diffrn_orient_matrix_UB_23 0.0688552000
_diffrn_orient_matrix_UB_31 -0.0883236000
_diffrn_orient_matrix_UB_32 0.0702152000
_diffrn_orient_matrix_UB_33 -0.0226166000
_diffrn_radiation_monochromator mirror
_diffrn_radiation_probe x-ray
_diffrn_radiation_type 'Cu K\a'
_diffrn_radiation_wavelength 1.54184
_diffrn_reflns_av_R_equivalents 0.0606
_diffrn_reflns_av_unetI/netI 0.0423
_diffrn_reflns_Laue_measured_fraction_full 0.999
_diffrn_reflns_Laue_measured_fraction_max 0.977
_diffrn_reflns_limit_h_max 13
_diffrn_reflns_limit_h_min -13
_diffrn_reflns_limit_k_max 22
_diffrn_reflns_limit_k_min -22
_diffrn_reflns_limit_l_max 26
_diffrn_reflns_limit_l_min -26
_diffrn_reflns_number 72562
_diffrn_reflns_point_group_measured_fraction_full 0.999
_diffrn_reflns_point_group_measured_fraction_max 0.977
_diffrn_reflns_theta_full 67.684
_diffrn_reflns_theta_max 77.267
_diffrn_reflns_theta_min 2.508
_diffrn_source 'micro-focus sealed X-ray tube'
_diffrn_source_type 'SuperNova (Cu) X-ray Source'
_exptl_absorpt_coefficient_mu 4.288
_exptl_absorpt_correction_T_max 0.798
_exptl_absorpt_correction_T_min 0.367
_exptl_absorpt_correction_type gaussian
_exptl_absorpt_process_details
;
CrysAlisPro 1.171.40.58a (Rigaku Oxford Diffraction, 2019)
Numerical absorption correction based on gaussian integration over
			a multifaceted crystal model
Empirical absorption correction using spherical harmonics,
 implemented in SCALE3 ABSPACK scaling algorithm.
;
_exptl_crystal_colour 'clear black'
_exptl_crystal_colour_lustre clear
_exptl_crystal_colour_primary black
_exptl_crystal_density_diffrn 1.213
_exptl_crystal_description block
_exptl_crystal_F_000 1496
_exptl_crystal_size_max 0.229
_exptl_crystal_size_mid 0.145
_exptl_crystal_size_min 0.088
_refine_diff_density_max 0.614
_refine_diff_density_min -0.560
_refine_diff_density_rms 0.064
_refine_ls_extinction_method none
_refine_ls_goodness_of_fit_ref 1.037
_refine_ls_hydrogen_treatment constr
_refine_ls_matrix_type full
_refine_ls_number_parameters 845
_refine_ls_number_reflns 16360
_refine_ls_number_restraints 0
_refine_ls_restrained_S_all 1.037
_refine_ls_R_factor_all 0.0403
_refine_ls_R_factor_gt 0.0356
_refine_ls_shift/su_max 0.001
_refine_ls_shift/su_mean 0.000
_refine_ls_structure_factor_coef Fsqd
_refine_ls_weighting_details 'w=1/[\s^2^(Fo^2^)+(0.0507P)^2^+1.0104P] where P=(Fo^2^+2Fc^2^)/3'
_refine_ls_weighting_scheme calc
_refine_ls_wR_factor_gt 0.0911
_refine_ls_wR_factor_ref 0.0951
_reflns_Friedel_coverage 0.000
_reflns_number_gt 14713
_reflns_number_total 16360
_reflns_threshold_expression 'I > 2\s(I)'
_cod_data_source_file c9cc08630g2.cif
_cod_data_source_block compound5
_cod_original_cell_volume 3945.04(16)
_cod_database_code 7124463
_shelx_shelxl_version_number 2018/3
_chemical_oxdiff_formula AsC39Cl2FeH43N2O4
_shelx_space_group_comment
;
The symmetry employed for this shelxl refinement is uniquely defined
by the following loop, which should always be used as a source of
symmetry information in preference to the above space-group names.
They are only intended as comments.
;
_shelx_estimated_absorpt_t_max 0.704
_shelx_estimated_absorpt_t_min 0.440
_reflns_odcompleteness_completeness 99.77
_reflns_odcompleteness_iscentric 1
_reflns_odcompleteness_theta 71.98
_olex2_refinement_description
;
1. Others
 Fixed Uiso: H2(0.024) H3(0.026) H6(0.03) H7(0.032) H8(0.03) H10(0.026)
 H11A(0.047) H11B(0.047) H11C(0.047) H12A(0.045) H12B(0.045) H12C(0.045)
 H13(0.03) H14A(0.048) H14B(0.048) H14C(0.048) H15A(0.05) H15B(0.05) H15C(0.05)
 H18(0.038) H19(0.042) H20(0.035) H22(0.035) H23A(0.063) H23B(0.063)
 H23C(0.063) H24A(0.058) H24B(0.058) H24C(0.058) H25(0.027) H26A(0.046)
 H26B(0.046) H26C(0.046) H27A(0.049) H27B(0.049) H27C(0.049) H30(0.032)
 H31(0.045) H32(0.055) H33(0.052) H34(0.036) H40(0.026) H41(0.024) H44(0.044)
 H45(0.047) H46(0.042) H48(0.036) H49A(0.059) H49B(0.059) H49C(0.059)
 H50A(0.064) H50B(0.064) H50C(0.064) H51(0.035) H52A(0.061) H52B(0.061)
 H52C(0.061) H53A(0.061) H53B(0.061) H53C(0.061) H56(0.026) H57(0.028)
 H58(0.026) H60(0.024) H61A(0.039) H61B(0.039) H61C(0.039) H62A(0.036)
 H62B(0.036) H62C(0.036) H63(0.025) H64A(0.044) H64B(0.044) H64C(0.044)
 H65A(0.056) H65B(0.056) H65C(0.056) H68(0.033) H69(0.045) H70(0.046)
 H71(0.042) H72(0.032)
 Fixed X: H2(0.212727) H3(0.186012) H6(-0.026049) H7(0.166024) H8(0.345231)
 H10(-0.082246) H11A(-0.079545) H11B(-0.222616) H11C(-0.153229) H12A(-0.207271)
 H12B(-0.268911) H12C(-0.156127) H13(0.352188) H14A(0.38734) H14B(0.515168)
 H14C(0.485371) H15A(0.503014) H15B(0.542607) H15C(0.426632) H18(0.28252)
 H19(0.124308) H20(-0.041283) H22(0.294901) H23A(0.401839) H23B(0.501177)
 H23C(0.465958) H24A(0.411952) H24B(0.427559) H24C(0.29541) H25(-0.1065) H26A(-
 0.045092) H26B(-0.128022) H26C(0.019144) H27A(-0.234509) H27B(-0.287164) H27C(-
 0.212527) H30(-0.181711) H31(-0.35712) H32(-0.341541) H33(-0.148348)
 H34(0.027179) H40(0.304473) H41(0.29086) H44(0.232476) H45(0.40889)
 H46(0.568087) H48(0.176272) H49A(0.205881) H49B(0.05848) H49C(0.116669)
 H50A(0.0349) H50B(-0.022793) H50C(0.074562) H51(0.587231) H52A(0.73624)
 H52B(0.788304) H52C(0.741794) H53A(0.480161) H53B(0.627908) H53C(0.572379)
 H56(0.207589) H57(0.408827) H58(0.588565) H60(0.134528) H61A(0.021355) H61B(-
 0.035941) H61C(0.085497) H62A(0.125426) H62B(-0.01344) H62C(0.067738)
 H63(0.58954) H64A(0.690202) H64B(0.79001) H64C(0.752788) H65A(0.676963)
 H65B(0.728985) H65C(0.585506) H68(0.539945) H69(0.440429) H70(0.223465)
 H71(0.104235) H72(0.20133)
 Fixed Y: H2(0.508047) H3(0.528793) H6(0.607766) H7(0.628116) H8(0.647357)
 H10(0.605838) H11A(0.48629) H11B(0.520863) H11C(0.523672) H12A(0.665033)
 H12B(0.663394) H12C(0.717218) H13(0.662438) H14A(0.764022) H14B(0.730922)
 H14C(0.707988) H15A(0.570506) H15B(0.588734) H15C(0.53705) H18(0.786042)
 H19(0.769074) H20(0.693354) H22(0.710767) H23A(0.617676) H23B(0.668776)
 H23C(0.682947) H24A(0.818936) H24B(0.80883) H24C(0.842162) H25(0.614533)
 H26A(0.529129) H26B(0.499919) H26C(0.512594) H27A(0.695635) H27B(0.613677)
 H27C(0.63131) H30(0.700152) H31(0.752674) H32(0.861861) H33(0.919104)
 H34(0.868015) H40(0.034658) H41(0.026021) H44(0.266994) H45(0.225638)
 H46(0.145531) H48(0.220303) H49A(0.347899) H49B(0.335179) H49C(0.339147)
 H50A(0.21129) H50B(0.205691) H50C(0.139629) H51(0.087045) H52A(0.094644)
 H52B(0.066702) H52C(0.153876) H53A(-0.008394) H53B(-0.033555) H53C(-0.001836)
 H56(0.174709) H57(0.170322) H58(0.150434) H60(0.167295) H61A(0.212194)
 H61B(0.230341) H61C(0.271762) H62A(0.042539) H62B(0.084606) H62C(0.075134)
 H63(0.12622) H64A(0.224311) H64B(0.160081) H64C(0.160924) H65A(0.029409)
 H65B(0.022451) H65C(0.004913) H68(0.332684) H69(0.424249) H70(0.457503)
 H71(0.394334) H72(0.300632)
 Fixed Z: H2(0.285486) H3(0.16865) H6(0.4832) H7(0.52431) H8(0.457763)
 H10(0.31663) H11A(0.380978) H11B(0.372592) H11C(0.437654) H12A(0.4236)
 H12B(0.356299) H12C(0.361284) H13(0.286364) H14A(0.345139) H14B(0.312788)
 H14C(0.387472) H15A(0.380759) H15B(0.306668) H15C(0.328772) H18(0.017242) H19(-
 0.050529) H20(-0.01419) H22(0.183105) H23A(0.1268) H23B(0.152437)
 H23C(0.078886) H24A(0.090469) H24B(0.166004) H24C(0.136209) H25(0.146809)
 H26A(0.043459) H26B(0.106014) H26C(0.111366) H27A(0.069285) H27B(0.090961)
 H27C(0.023665) H30(0.2345) H31(0.177041) H32(0.103585) H33(0.086849)
 H34(0.144876) H40(0.265873) H41(0.383136) H44(0.082574) H45(0.024298)
 H46(0.074046) H48(0.252062) H49A(0.206988) H49B(0.221217) H49C(0.149862)
 H50A(0.141618) H50B(0.213145) H50C(0.192888) H51(0.24281) H52A(0.126135)
 H52B(0.195843) H52C(0.17586) H53A(0.20289) H53B(0.208952) H53C(0.140614)
 H56(0.563416) H57(0.603723) H58(0.538536) H60(0.400928) H61A(0.516414)
 H61B(0.446908) H61C(0.463028) H62A(0.455992) H62B(0.455694) H62C(0.518544)
 H63(0.372987) H64A(0.414883) H64B(0.39351) H64C(0.467464) H65A(0.484237)
 H65B(0.413055) H65C(0.433744) H68(0.396633) H69(0.454197) H70(0.44477)
 H71(0.381753) H72(0.326034)
;
_smtbx_masks_void_probe_radius 1.2
_smtbx_masks_void_truncation_radius 1.2
_olex2_date_sample_data_collection 2019-10-31
_olex2_submission_special_instructions 'No special instructions were received'
_oxdiff_exptl_absorpt_empirical_details
;
Empirical correction (ABSPACK) includes:
- Absorption correction using spherical harmonics
- Frame scaling
;
_oxdiff_exptl_absorpt_empirical_full_max 2.092
_oxdiff_exptl_absorpt_empirical_full_min 0.376

loop_
_space_group_symop_operation_xyz
'x, y, z'
'-x, -y, -z'

loop_
_atom_site_label
_atom_site_type_symbol
_atom_site_fract_x
_atom_site_fract_y
_atom_site_fract_z
_atom_site_U_iso_or_equiv
_atom_site_adp_type
_atom_site_occupancy
_atom_site_site_symmetry_order
_atom_site_calc_flag
_atom_site_refinement_flags_posn
_atom_site_refinement_flags_adp
_atom_site_disorder_assembly
_atom_site_disorder_group
As1 As 0.12449(2) 0.80085(2) 0.29317(2) 0.01934(6) Uani 1 1 d . . . .
Fe1 Fe 0.03395(3) 0.92445(2) 0.30176(2) 0.01871(7) Uani 1 1 d . . . .
O1 O -0.22360(14) 0.87310(10) 0.29827(8) 0.0318(3) Uani 1 1 d . . . .
O2 O -0.0604(2) 1.07873(10) 0.32108(9) 0.0434(4) Uani 1 1 d . . . .
O3 O 0.17313(19) 0.97632(10) 0.18311(8) 0.0411(4) Uani 1 1 d . . . .
O4 O 0.18710(15) 0.90372(9) 0.41614(7) 0.0288(3) Uani 1 1 d . . . .
N1 N 0.13846(14) 0.62011(9) 0.28388(7) 0.0162(3) Uani 1 1 d . . . .
N2 N 0.11182(15) 0.63810(9) 0.18175(7) 0.0179(3) Uani 1 1 d . . . .
C1 C 0.09620(16) 0.67264(10) 0.23513(8) 0.0164(3) Uani 1 1 d . . . .
C2 C 0.17976(18) 0.55338(11) 0.26096(9) 0.0204(4) Uani 1 1 d . . . .
H2 H 0.212727 0.508047 0.285486 0.024 Uiso 1 1 calc R U . .
C3 C 0.16463(19) 0.56449(11) 0.19733(9) 0.0215(4) Uani 1 1 d . . . .
H3 H 0.186012 0.528793 0.168650 0.026 Uiso 1 1 calc R U . .
C4 C 0.14430(18) 0.62636(10) 0.35112(8) 0.0178(3) Uani 1 1 d . . . .
C5 C 0.03480(18) 0.61488(10) 0.38972(9) 0.0195(4) Uani 1 1 d . . . .
C6 C 0.0461(2) 0.61564(12) 0.45524(9) 0.0247(4) Uani 1 1 d . . . .
H6 H -0.026049 0.607766 0.483200 0.030 Uiso 1 1 calc R U . .
C7 C 0.1605(2) 0.62768(12) 0.47976(9) 0.0270(4) Uani 1 1 d . . . .
H7 H 0.166024 0.628116 0.524310 0.032 Uiso 1 1 calc R U . .
C8 C 0.2673(2) 0.63913(12) 0.44006(9) 0.0250(4) Uani 1 1 d . . . .
H8 H 0.345231 0.647357 0.457763 0.030 Uiso 1 1 calc R U . .
C9 C 0.26189(18) 0.63872(11) 0.37431(9) 0.0204(4) Uani 1 1 d . . . .
C10 C -0.09300(18) 0.60396(11) 0.36394(9) 0.0219(4) Uani 1 1 d . . . .
H10 H -0.082246 0.605838 0.316630 0.026 Uiso 1 1 calc R U . .
C11 C -0.1415(2) 0.52676(13) 0.39125(11) 0.0310(5) Uani 1 1 d . . . .
H11A H -0.079545 0.486290 0.380978 0.047 Uiso 1 1 calc R U . .
H11B H -0.222616 0.520863 0.372592 0.047 Uiso 1 1 calc R U . .
H11C H -0.153229 0.523672 0.437654 0.047 Uiso 1 1 calc R U . .
C12 C -0.1901(2) 0.66818(13) 0.37750(11) 0.0297(4) Uani 1 1 d . . . .
H12A H -0.207271 0.665033 0.423600 0.045 Uiso 1 1 calc R U . .
H12B H -0.268911 0.663394 0.356299 0.045 Uiso 1 1 calc R U . .
H12C H -0.156127 0.717218 0.361284 0.045 Uiso 1 1 calc R U . .
C13 C 0.37948(19) 0.65176(12) 0.33148(9) 0.0249(4) Uani 1 1 d . . . .
H13 H 0.352188 0.662438 0.286364 0.030 Uiso 1 1 calc R U . .
C14 C 0.4480(2) 0.71976(13) 0.34547(12) 0.0323(5) Uani 1 1 d . . . .
H14A H 0.387340 0.764022 0.345139 0.048 Uiso 1 1 calc R U . .
H14B H 0.515168 0.730922 0.312788 0.048 Uiso 1 1 calc R U . .
H14C H 0.485371 0.707988 0.387472 0.048 Uiso 1 1 calc R U . .
C15 C 0.4712(2) 0.58057(14) 0.33746(12) 0.0333(5) Uani 1 1 d . . . .
H15A H 0.503014 0.570506 0.380759 0.050 Uiso 1 1 calc R U . .
H15B H 0.542607 0.588734 0.306668 0.050 Uiso 1 1 calc R U . .
H15C H 0.426632 0.537050 0.328772 0.050 Uiso 1 1 calc R U . .
C16 C 0.11125(18) 0.67641(11) 0.11655(8) 0.0188(3) Uani 1 1 d . . . .
C17 C 0.21382(19) 0.72005(12) 0.09601(9) 0.0245(4) Uani 1 1 d . . . .
C18 C 0.2154(2) 0.75494(14) 0.03275(10) 0.0315(5) Uani 1 1 d . . . .
H18 H 0.282520 0.786042 0.017242 0.038 Uiso 1 1 calc R U . .
C19 C 0.1214(2) 0.74501(14) -0.00757(10) 0.0353(5) Uani 1 1 d . . . .
H19 H 0.124308 0.769074 -0.050529 0.042 Uiso 1 1 calc R U . .
C20 C 0.0225(2) 0.70005(13) 0.01427(9) 0.0294(4) Uani 1 1 d . . . .
H20 H -0.041283 0.693354 -0.014190 0.035 Uiso 1 1 calc R U . .
C21 C 0.01471(19) 0.66462(11) 0.07693(9) 0.0216(4) Uani 1 1 d . . . .
C22 C 0.3241(2) 0.72571(13) 0.13781(10) 0.0292(4) Uani 1 1 d . . . .
H22 H 0.294901 0.710767 0.183105 0.035 Uiso 1 1 calc R U . .
C23 C 0.4331(2) 0.66861(16) 0.12261(14) 0.0422(6) Uani 1 1 d . . . .
H23A H 0.401839 0.617676 0.126800 0.063 Uiso 1 1 calc R U . .
H23B H 0.501177 0.668776 0.152437 0.063 Uiso 1 1 calc R U . .
H23C H 0.465958 0.682947 0.078886 0.063 Uiso 1 1 calc R U . .
C24 C 0.3688(2) 0.80613(15) 0.13211(13) 0.0389(5) Uani 1 1 d . . . .
H24A H 0.411952 0.818936 0.090469 0.058 Uiso 1 1 calc R U . .
H24B H 0.427559 0.808830 0.166004 0.058 Uiso 1 1 calc R U . .
H24C H 0.295410 0.842162 0.136209 0.058 Uiso 1 1 calc R U . .
C25 C -0.09275(19) 0.61389(12) 0.09989(9) 0.0227(4) Uani 1 1 d . . . .
H25 H -0.106500 0.614533 0.146809 0.027 Uiso 1 1 calc R U . .
C26 C -0.0586(2) 0.53143(13) 0.08922(11) 0.0309(4) Uani 1 1 d . . . .
H26A H -0.045092 0.529129 0.043459 0.046 Uiso 1 1 calc R U . .
H26B H -0.128022 0.499919 0.106014 0.046 Uiso 1 1 calc R U . .
H26C H 0.019144 0.512594 0.111366 0.046 Uiso 1 1 calc R U . .
C27 C -0.2180(2) 0.64107(14) 0.06809(11) 0.0327(5) Uani 1 1 d . . . .
H27A H -0.234509 0.695635 0.069285 0.049 Uiso 1 1 calc R U . .
H27B H -0.287164 0.613677 0.090961 0.049 Uiso 1 1 calc R U . .
H27C H -0.212527 0.631310 0.023665 0.049 Uiso 1 1 calc R U . .
C28 C 0.04734(17) 0.75000(10) 0.23742(8) 0.0177(3) Uani 1 1 d . . . .
C29 C -0.05987(18) 0.77979(11) 0.19629(9) 0.0196(4) Uani 1 1 d . . . .
C30 C -0.17479(19) 0.74512(13) 0.20495(10) 0.0263(4) Uani 1 1 d . . . .
H30 H -0.181711 0.700152 0.234500 0.032 Uiso 1 1 calc R U . .
C31 C -0.2789(2) 0.77617(15) 0.17050(13) 0.0375(5) Uani 1 1 d . . . .
H31 H -0.357120 0.752674 0.177041 0.045 Uiso 1 1 calc R U . .
C32 C -0.2698(3) 0.84074(16) 0.12691(14) 0.0458(7) Uani 1 1 d . . . .
H32 H -0.341541 0.861861 0.103585 0.055 Uiso 1 1 calc R U . .
C33 C -0.1553(3) 0.87484(14) 0.11721(13) 0.0436(6) Uani 1 1 d . . . .
H33 H -0.148348 0.919104 0.086849 0.052 Uiso 1 1 calc R U . .
C34 C -0.0510(2) 0.84444(12) 0.15174(10) 0.0298(4) Uani 1 1 d . . . .
H34 H 0.027179 0.868015 0.144876 0.036 Uiso 1 1 calc R U . .
C35 C -0.1225(2) 0.89188(12) 0.29868(9) 0.0239(4) Uani 1 1 d . . . .
C36 C -0.0247(2) 1.01860(12) 0.31405(9) 0.0275(4) Uani 1 1 d . . . .
C37 C 0.1155(2) 0.95519(12) 0.22853(10) 0.0273(4) Uani 1 1 d . . . .
C38 C 0.12488(19) 0.91115(11) 0.37208(9) 0.0228(4) Uani 1 1 d . . . .
As2 As 0.58674(2) 0.26511(2) 0.25961(2) 0.01890(5) Uani 1 1 d . . A 8
Fe2 Fe 0.66556(3) 0.38754(2) 0.24500(2) 0.02022(7) Uani 1 1 d . . A 8
O5 O 0.74194(19) 0.54440(10) 0.22736(9) 0.0440(4) Uani 1 1 d . . A 8
O6 O 0.80722(17) 0.34130(10) 0.13226(8) 0.0366(4) Uani 1 1 d . . A 8
O7 O 0.8116(2) 0.34702(11) 0.36071(9) 0.0519(5) Uani 1 1 d . . A 8
O8 O 0.39692(16) 0.44054(9) 0.23809(8) 0.0328(3) Uani 1 1 d . . A 8
N3 N 0.37276(15) 0.14187(9) 0.26668(7) 0.0191(3) Uani 1 1 d . . A 8
N4 N 0.35868(14) 0.13468(9) 0.36957(7) 0.0163(3) Uani 1 1 d . . A 8
C39 C 0.39237(17) 0.18069(10) 0.31572(8) 0.0167(3) Uani 1 1 d . . A 8
C40 C 0.32652(19) 0.07218(11) 0.29031(9) 0.0215(4) Uani 1 1 d . . A 8
H40 H 0.304473 0.034658 0.265873 0.026 Uiso 1 1 calc R U A 8
C41 C 0.31870(18) 0.06761(11) 0.35402(9) 0.0201(4) Uani 1 1 d . . A 8
H41 H 0.290860 0.026021 0.383136 0.024 Uiso 1 1 calc R U A 8
C42 C 0.38460(19) 0.16724(11) 0.19862(9) 0.0216(4) Uani 1 1 d . . A 8
C43 C 0.2846(2) 0.21292(13) 0.16981(10) 0.0267(4) Uani 1 1 d . . A 8
C44 C 0.2972(2) 0.23466(15) 0.10387(11) 0.0364(5) Uani 1 1 d . . A 8
H44 H 0.232476 0.266994 0.082574 0.044 Uiso 1 1 calc R U A 8
C45 C 0.4023(3) 0.20992(16) 0.06900(10) 0.0396(6) Uani 1 1 d . . A 8
H45 H 0.408890 0.225638 0.024298 0.047 Uiso 1 1 calc R U A 8
C46 C 0.4973(2) 0.16268(15) 0.09868(10) 0.0353(5) Uani 1 1 d . . A 8
H46 H 0.568087 0.145531 0.074046 0.042 Uiso 1 1 calc R U A 8
C47 C 0.4909(2) 0.13971(12) 0.16453(9) 0.0247(4) Uani 1 1 d . . A 8
C48 C 0.1637(2) 0.23618(13) 0.20548(10) 0.0301(4) Uani 1 1 d . . A 8
H48 H 0.176272 0.220303 0.252062 0.036 Uiso 1 1 calc R U A 8
C49 C 0.1335(2) 0.32239(15) 0.19493(13) 0.0392(5) Uani 1 1 d . . A 8
H49A H 0.205881 0.347899 0.206988 0.059 Uiso 1 1 calc R U A 8
H49B H 0.058480 0.335179 0.221217 0.059 Uiso 1 1 calc R U A 8
H49C H 0.116669 0.339147 0.149862 0.059 Uiso 1 1 calc R U A 8
C50 C 0.0526(2) 0.19443(17) 0.18658(13) 0.0426(6) Uani 1 1 d . . A 8
H50A H 0.034900 0.211290 0.141618 0.064 Uiso 1 1 calc R U A 8
H50B H -0.022793 0.205691 0.213145 0.064 Uiso 1 1 calc R U A 8
H50C H 0.074562 0.139629 0.192888 0.064 Uiso 1 1 calc R U A 8
C51 C 0.5925(2) 0.08414(13) 0.19598(10) 0.0293(4) Uani 1 1 d . . A 8
H51 H 0.587231 0.087045 0.242810 0.035 Uiso 1 1 calc R U A 8
C52 C 0.7267(2) 0.10139(17) 0.17124(12) 0.0407(6) Uani 1 1 d . . A 8
H52A H 0.736240 0.094644 0.126135 0.061 Uiso 1 1 calc R U A 8
H52B H 0.788304 0.066702 0.195843 0.061 Uiso 1 1 calc R U A 8
H52C H 0.741794 0.153876 0.175860 0.061 Uiso 1 1 calc R U A 8
C53 C 0.5658(3) 0.00264(14) 0.18622(12) 0.0403(5) Uani 1 1 d . . A 8
H53A H 0.480161 -0.008394 0.202890 0.061 Uiso 1 1 calc R U A 8
H53B H 0.627908 -0.033555 0.208952 0.061 Uiso 1 1 calc R U A 8
H53C H 0.572379 -0.001836 0.140614 0.061 Uiso 1 1 calc R U A 8
C54 C 0.37304(17) 0.14709(10) 0.43501(8) 0.0164(3) Uani 1 1 d . . A 8
C55 C 0.26308(17) 0.15904(10) 0.47270(8) 0.0180(3) Uani 1 1 d . . A 8
C56 C 0.27989(19) 0.16705(11) 0.53622(9) 0.0215(4) Uani 1 1 d . . A 8
H56 H 0.207589 0.174709 0.563416 0.026 Uiso 1 1 calc R U A 8
C57 C 0.3996(2) 0.16406(12) 0.56044(9) 0.0237(4) Uani 1 1 d . . A 8
H57 H 0.408827 0.170322 0.603723 0.028 Uiso 1 1 calc R U A 8
C58 C 0.50673(18) 0.15190(11) 0.52154(9) 0.0219(4) Uani 1 1 d . . A 8
H58 H 0.588565 0.150434 0.538536 0.026 Uiso 1 1 calc R U A 8
C59 C 0.49568(17) 0.14185(10) 0.45806(8) 0.0176(3) Uani 1 1 d . . A 8
C60 C 0.12951(17) 0.15985(11) 0.44862(9) 0.0200(4) Uani 1 1 d . . A 8
H60 H 0.134528 0.167295 0.400928 0.024 Uiso 1 1 calc R U A 8
C61 C 0.04221(19) 0.22437(12) 0.47074(10) 0.0262(4) Uani 1 1 d . . A 8
H61A H 0.021355 0.212194 0.516414 0.039 Uiso 1 1 calc R U A 8
H61B H -0.035941 0.230341 0.446908 0.039 Uiso 1 1 calc R U A 8
H61C H 0.085497 0.271762 0.463028 0.039 Uiso 1 1 calc R U A 8
C62 C 0.07211(19) 0.08363(11) 0.47181(10) 0.0237(4) Uani 1 1 d . . A 8
H62A H 0.125426 0.042539 0.455992 0.036 Uiso 1 1 calc R U A 8
H62B H -0.013440 0.084606 0.455694 0.036 Uiso 1 1 calc R U A 8
H62C H 0.067738 0.075134 0.518544 0.036 Uiso 1 1 calc R U A 8
C63 C 0.61275(17) 0.12014(11) 0.41872(9) 0.0209(4) Uani 1 1 d . . A 8
H63 H 0.589540 0.126220 0.372987 0.025 Uiso 1 1 calc R U A 8
C64 C 0.72118(19) 0.17093(13) 0.42413(11) 0.0290(4) Uani 1 1 d . . A 8
H64A H 0.690202 0.224311 0.414883 0.044 Uiso 1 1 calc R U A 8
H64B H 0.790010 0.160081 0.393510 0.044 Uiso 1 1 calc R U A 8
H64C H 0.752788 0.160924 0.467464 0.044 Uiso 1 1 calc R U A 8
C65 C 0.6548(2) 0.03674(13) 0.43929(13) 0.0376(5) Uani 1 1 d . . A 8
H65A H 0.676963 0.029409 0.484237 0.056 Uiso 1 1 calc R U A 8
H65B H 0.728985 0.022451 0.413055 0.056 Uiso 1 1 calc R U A 8
H65C H 0.585506 0.004913 0.433744 0.056 Uiso 1 1 calc R U A 8
C66 C 0.44457(18) 0.25414(10) 0.31289(8) 0.0181(3) Uani 1 1 d . . A 8
C67 C 0.38154(19) 0.30858(11) 0.35337(9) 0.0213(4) Uani 1 1 d . . A 8
C68 C 0.4515(2) 0.34522(12) 0.39305(9) 0.0275(4) Uani 1 1 d . . A 8
H68 H 0.539945 0.332684 0.396633 0.033 Uiso 1 1 calc R U A 8
C69 C 0.3922(3) 0.39993(14) 0.42730(11) 0.0377(5) Uani 1 1 d . . A 8
H69 H 0.440429 0.424249 0.454197 0.045 Uiso 1 1 calc R U A 8
C70 C 0.2631(3) 0.41911(13) 0.42237(11) 0.0384(6) Uani 1 1 d . . A 8
H70 H 0.223465 0.457503 0.444770 0.046 Uiso 1 1 calc R U A 8
C71 C 0.1928(2) 0.38201(13) 0.38472(11) 0.0349(5) Uani 1 1 d . . A 8
H71 H 0.104235 0.394334 0.381753 0.042 Uiso 1 1 calc R U A 8
C72 C 0.2511(2) 0.32658(12) 0.35101(10) 0.0270(4) Uani 1 1 d . . A 8
H72 H 0.201330 0.300632 0.326034 0.032 Uiso 1 1 calc R U A 8
C73 C 0.7138(2) 0.48306(13) 0.23289(10) 0.0300(5) Uani 1 1 d . . A 8
C74 C 0.75176(19) 0.35815(12) 0.17620(9) 0.0235(4) Uani 1 1 d . . A 8
C75 C 0.7521(2) 0.36243(13) 0.31606(10) 0.0323(5) Uani 1 1 d . . A 8
C76 C 0.5021(2) 0.41905(11) 0.24214(9) 0.0256(4) Uani 1 1 d . . A 8

loop_
_atom_site_aniso_label
_atom_site_aniso_U_11
_atom_site_aniso_U_22
_atom_site_aniso_U_33
_atom_site_aniso_U_23
_atom_site_aniso_U_13
_atom_site_aniso_U_12
As1 0.01915(10) 0.01636(10) 0.02283(10) -0.00345(7) -0.00915(7) 0.00352(7)
Fe1 0.02115(15) 0.01576(14) 0.01902(13) -0.00226(10) -0.00525(11) 0.00269(11)
O1 0.0227(8) 0.0387(9) 0.0345(8) -0.0082(6) -0.0023(6) 0.0011(6)
O2 0.0636(12) 0.0266(9) 0.0383(9) -0.0067(7) -0.0017(8) 0.0133(8)
O3 0.0555(11) 0.0379(9) 0.0309(8) -0.0060(7) 0.0093(8) -0.0138(8)
O4 0.0308(8) 0.0293(8) 0.0271(7) -0.0045(6) -0.0115(6) 0.0009(6)
N1 0.0173(7) 0.0164(7) 0.0147(6) -0.0026(5) -0.0036(5) 0.0020(6)
N2 0.0179(7) 0.0196(8) 0.0155(7) -0.0023(6) -0.0022(5) 0.0036(6)
C1 0.0125(8) 0.0191(9) 0.0175(8) -0.0024(6) -0.0037(6) 0.0007(6)
C2 0.0220(9) 0.0174(9) 0.0208(8) -0.0026(7) -0.0022(7) 0.0052(7)
C3 0.0237(9) 0.0198(9) 0.0209(8) -0.0053(7) -0.0019(7) 0.0047(7)
C4 0.0215(9) 0.0161(8) 0.0150(8) -0.0016(6) -0.0047(6) 0.0049(7)
C5 0.0225(9) 0.0160(8) 0.0191(8) -0.0015(6) -0.0027(7) 0.0035(7)
C6 0.0310(11) 0.0233(10) 0.0191(8) -0.0026(7) -0.0006(7) 0.0030(8)
C7 0.0382(12) 0.0244(10) 0.0179(8) -0.0022(7) -0.0078(8) 0.0050(8)
C8 0.0297(11) 0.0237(10) 0.0218(9) -0.0033(7) -0.0130(8) 0.0038(8)
C9 0.0212(9) 0.0175(9) 0.0216(8) -0.0006(7) -0.0077(7) 0.0048(7)
C10 0.0207(9) 0.0227(10) 0.0219(8) -0.0032(7) -0.0004(7) 0.0015(7)
C11 0.0305(11) 0.0251(11) 0.0373(11) -0.0024(8) -0.0023(9) -0.0036(9)
C12 0.0233(10) 0.0277(11) 0.0374(11) -0.0055(8) 0.0004(8) 0.0039(8)
C13 0.0202(9) 0.0280(10) 0.0264(9) -0.0021(8) -0.0074(7) -0.0004(8)
C14 0.0223(10) 0.0278(11) 0.0471(12) -0.0042(9) -0.0107(9) -0.0002(8)
C15 0.0241(11) 0.0324(12) 0.0446(12) -0.0121(9) -0.0031(9) 0.0042(9)
C16 0.0210(9) 0.0203(9) 0.0147(8) -0.0032(6) -0.0021(6) 0.0041(7)
C17 0.0228(10) 0.0266(10) 0.0232(9) -0.0020(7) 0.0002(7) 0.0011(8)
C18 0.0329(11) 0.0374(12) 0.0232(9) 0.0011(8) 0.0037(8) -0.0080(9)
C19 0.0448(14) 0.0391(13) 0.0196(9) 0.0047(8) -0.0001(9) -0.0041(10)
C20 0.0326(11) 0.0357(12) 0.0195(9) -0.0016(8) -0.0074(8) 0.0013(9)
C21 0.0212(9) 0.0238(10) 0.0197(8) -0.0048(7) -0.0025(7) 0.0036(7)
C22 0.0197(10) 0.0375(12) 0.0304(10) -0.0038(8) -0.0015(8) -0.0036(9)
C23 0.0243(11) 0.0431(14) 0.0607(16) -0.0120(12) -0.0053(11) 0.0003(10)
C24 0.0281(12) 0.0413(14) 0.0485(13) -0.0084(11) -0.0045(10) -0.0046(10)
C25 0.0209(9) 0.0285(10) 0.0200(8) -0.0072(7) -0.0029(7) -0.0005(8)
C26 0.0280(11) 0.0311(11) 0.0353(11) -0.0104(9) -0.0021(8) -0.0020(9)
C27 0.0257(11) 0.0414(13) 0.0330(10) -0.0106(9) -0.0079(8) -0.0001(9)
C28 0.0165(8) 0.0186(9) 0.0171(7) 0.0000(6) -0.0031(6) 0.0023(7)
C29 0.0203(9) 0.0189(9) 0.0208(8) -0.0077(7) -0.0086(7) 0.0050(7)
C30 0.0202(10) 0.0282(10) 0.0322(10) -0.0104(8) -0.0067(8) 0.0032(8)
C31 0.0210(10) 0.0419(13) 0.0540(14) -0.0227(11) -0.0165(10) 0.0097(9)
C32 0.0436(15) 0.0398(14) 0.0577(15) -0.0203(12) -0.0376(13) 0.0222(11)
C33 0.0633(18) 0.0255(12) 0.0428(13) -0.0044(10) -0.0317(12) 0.0099(11)
C34 0.0372(12) 0.0245(10) 0.0281(10) -0.0030(8) -0.0137(9) 0.0025(9)
C35 0.0249(10) 0.0231(10) 0.0229(9) -0.0030(7) -0.0042(7) 0.0065(8)
C36 0.0350(11) 0.0238(11) 0.0231(9) -0.0032(7) -0.0035(8) 0.0047(8)
C37 0.0346(11) 0.0204(10) 0.0272(9) -0.0037(7) -0.0048(8) -0.0012(8)
C38 0.0240(10) 0.0171(9) 0.0270(9) -0.0031(7) -0.0012(8) 0.0007(7)
As2 0.01976(11) 0.01613(10) 0.02067(9) -0.00312(7) 0.00048(7) 0.00003(7)
Fe2 0.02577(16) 0.01745(15) 0.01723(13) -0.00117(10) -0.00001(11) -0.00302(12)
O5 0.0610(12) 0.0280(9) 0.0439(9) -0.0076(7) 0.0191(8) -0.0169(8)
O6 0.0410(9) 0.0372(9) 0.0311(8) -0.0081(7) 0.0084(7) 0.0021(7)
O7 0.0832(15) 0.0404(10) 0.0346(9) 0.0058(7) -0.0284(9) -0.0255(10)
O8 0.0349(9) 0.0242(8) 0.0365(8) -0.0002(6) 0.0006(7) 0.0079(6)
N3 0.0201(8) 0.0180(8) 0.0185(7) -0.0005(6) -0.0042(6) 0.0016(6)
N4 0.0159(7) 0.0153(7) 0.0176(7) -0.0016(5) -0.0033(5) 0.0012(6)
C39 0.0142(8) 0.0173(9) 0.0177(8) -0.0011(6) -0.0041(6) 0.0043(6)
C40 0.0238(9) 0.0186(9) 0.0224(8) -0.0025(7) -0.0050(7) -0.0009(7)
C41 0.0199(9) 0.0165(9) 0.0236(8) -0.0010(7) -0.0028(7) -0.0015(7)
C42 0.0244(10) 0.0237(9) 0.0168(8) -0.0016(7) -0.0048(7) -0.0017(8)
C43 0.0254(10) 0.0298(11) 0.0236(9) 0.0021(8) -0.0082(8) -0.0006(8)
C44 0.0388(13) 0.0410(13) 0.0254(10) 0.0089(9) -0.0106(9) 0.0034(10)
C45 0.0497(15) 0.0473(14) 0.0187(9) 0.0063(9) -0.0052(9) -0.0013(11)
C46 0.0417(13) 0.0404(13) 0.0227(10) -0.0035(9) 0.0039(9) -0.0014(10)
C47 0.0263(10) 0.0270(10) 0.0212(9) -0.0044(7) -0.0033(7) 0.0000(8)
C48 0.0225(10) 0.0347(12) 0.0298(10) 0.0050(8) -0.0069(8) 0.0046(9)
C49 0.0338(12) 0.0351(13) 0.0441(13) 0.0075(10) -0.0041(10) 0.0063(10)
C50 0.0278(12) 0.0477(15) 0.0496(14) 0.0066(11) -0.0117(10) -0.0038(11)
C51 0.0320(11) 0.0322(11) 0.0238(9) -0.0091(8) -0.0028(8) 0.0091(9)
C52 0.0320(12) 0.0517(15) 0.0400(12) -0.0170(11) 0.0001(10) 0.0078(11)
C53 0.0497(15) 0.0319(12) 0.0389(12) -0.0095(10) -0.0025(11) 0.0098(11)
C54 0.0177(9) 0.0128(8) 0.0179(8) 0.0001(6) -0.0027(6) 0.0015(6)
C55 0.0166(8) 0.0153(8) 0.0212(8) -0.0010(6) -0.0021(6) 0.0022(7)
C56 0.0220(9) 0.0212(9) 0.0214(8) -0.0051(7) 0.0014(7) -0.0004(7)
C57 0.0262(10) 0.0256(10) 0.0197(8) -0.0036(7) -0.0033(7) -0.0026(8)
C58 0.0180(9) 0.0246(10) 0.0232(9) -0.0015(7) -0.0072(7) -0.0021(7)
C59 0.0162(8) 0.0158(8) 0.0199(8) 0.0011(6) -0.0038(6) 0.0001(7)
C60 0.0153(9) 0.0208(9) 0.0235(8) -0.0024(7) -0.0015(7) 0.0015(7)
C61 0.0184(9) 0.0227(10) 0.0361(10) -0.0031(8) 0.0006(8) 0.0043(7)
C62 0.0190(9) 0.0208(9) 0.0317(9) -0.0046(7) -0.0017(7) -0.0013(7)
C63 0.0145(8) 0.0223(9) 0.0240(8) 0.0019(7) -0.0027(7) 0.0027(7)
C64 0.0175(9) 0.0335(11) 0.0346(10) 0.0014(8) -0.0014(8) -0.0029(8)
C65 0.0298(12) 0.0244(11) 0.0531(14) 0.0054(10) 0.0097(10) 0.0070(9)
C66 0.0194(9) 0.0164(8) 0.0175(7) 0.0009(6) -0.0039(6) 0.0016(7)
C67 0.0283(10) 0.0149(9) 0.0185(8) 0.0021(6) 0.0018(7) 0.0026(7)
C68 0.0372(12) 0.0231(10) 0.0221(9) -0.0041(7) 0.0016(8) 0.0001(8)
C69 0.0594(16) 0.0279(11) 0.0267(10) -0.0098(8) 0.0081(10) -0.0048(11)
C70 0.0589(16) 0.0199(10) 0.0337(11) -0.0046(8) 0.0179(11) 0.0055(10)
C71 0.0385(13) 0.0248(11) 0.0358(11) 0.0042(9) 0.0136(10) 0.0101(9)
C72 0.0287(11) 0.0214(10) 0.0283(9) 0.0015(7) 0.0031(8) 0.0042(8)
C73 0.0385(12) 0.0269(11) 0.0244(9) -0.0036(8) 0.0076(8) -0.0051(9)
C74 0.0241(10) 0.0222(9) 0.0234(9) 0.0002(7) -0.0034(7) -0.0009(7)
C75 0.0480(14) 0.0254(11) 0.0252(10) -0.0009(8) -0.0084(9) -0.0154(10)
C76 0.0335(12) 0.0173(9) 0.0252(9) -0.0018(7) 0.0009(8) 0.0001(8)

loop_
_atom_type_symbol
_atom_type_description
_atom_type_scat_dispersion_real
_atom_type_scat_dispersion_imag
_atom_type_scat_source
C C 0.0181 0.0091 'International Tables Vol C Tables 4.2.6.8 and 6.1.1.4'
H H 0.0000 0.0000 'International Tables Vol C Tables 4.2.6.8 and 6.1.1.4'
As As -0.9300 1.0051 'International Tables Vol C Tables 4.2.6.8 and 6.1.1.4'
Fe Fe -1.1336 3.1974 'International Tables Vol C Tables 4.2.6.8 and 6.1.1.4'
N N 0.0311 0.0180 'International Tables Vol C Tables 4.2.6.8 and 6.1.1.4'
O O 0.0492 0.0322 'International Tables Vol C Tables 4.2.6.8 and 6.1.1.4'

loop_
_exptl_crystal_face_index_h
_exptl_crystal_face_index_k
_exptl_crystal_face_index_l
_exptl_crystal_face_perp_dist
-1 0 0 0.1167
2 8 -8 0.0768
0 1 0 0.0415
0 -1 0 0.0819
-1 -1 1 0.1017
1 0 0 0.1075
5 -6 -8 0.1026
0 0 1 0.0361
-1 -1 0 0.1206
0 0 -1 0.0518

loop_
_geom_angle_atom_site_label_1
_geom_angle_atom_site_label_2
_geom_angle_atom_site_label_3
_geom_angle
C28 As1 Fe1 115.11(6)
C35 Fe1 As1 90.30(7)
C36 Fe1 As1 174.68(7)
C36 Fe1 C35 93.47(10)
C37 Fe1 As1 87.32(7)
C37 Fe1 C35 118.11(9)
C37 Fe1 C36 94.20(10)
C37 Fe1 C38 116.78(10)
C38 Fe1 As1 81.84(6)
C38 Fe1 C35 123.99(9)
C38 Fe1 C36 92.94(9)
C1 N1 C2 109.92(15)
C1 N1 C4 129.48(16)
C2 N1 C4 120.60(15)
C1 N2 C3 109.84(15)
C1 N2 C16 125.61(16)
C3 N2 C16 122.16(15)
N1 C1 N2 105.80(16)
N1 C1 C28 128.42(16)
N2 C1 C28 125.77(16)
N1 C2 H2 126.3
C3 C2 N1 107.45(17)
C3 C2 H2 126.3
N2 C3 H3 126.5
C2 C3 N2 106.98(17)
C2 C3 H3 126.5
C5 C4 N1 118.27(16)
C5 C4 C9 123.77(17)
C9 C4 N1 117.83(16)
C4 C5 C6 116.85(18)
C4 C5 C10 123.39(16)
C6 C5 C10 119.75(17)
C5 C6 H6 119.5
C7 C6 C5 120.95(19)
C7 C6 H6 119.5
C6 C7 H7 119.6
C6 C7 C8 120.75(18)
C8 C7 H7 119.6
C7 C8 H8 119.6
C7 C8 C9 120.83(19)
C9 C8 H8 119.6
C4 C9 C13 122.96(17)
C8 C9 C4 116.85(18)
C8 C9 C13 120.19(18)
C5 C10 H10 108.0
C5 C10 C11 111.58(17)
C5 C10 C12 110.71(17)
C11 C10 H10 108.0
C11 C10 C12 110.52(17)
C12 C10 H10 108.0
C10 C11 H11A 109.5
C10 C11 H11B 109.5
C10 C11 H11C 109.5
H11A C11 H11B 109.5
H11A C11 H11C 109.5
H11B C11 H11C 109.5
C10 C12 H12A 109.5
C10 C12 H12B 109.5
C10 C12 H12C 109.5
H12A C12 H12B 109.5
H12A C12 H12C 109.5
H12B C12 H12C 109.5
C9 C13 H13 107.9
C9 C13 C14 112.19(18)
C9 C13 C15 110.96(17)
C14 C13 H13 107.9
C14 C13 C15 109.82(17)
C15 C13 H13 107.9
C13 C14 H14A 109.5
C13 C14 H14B 109.5
C13 C14 H14C 109.5
H14A C14 H14B 109.5
H14A C14 H14C 109.5
H14B C14 H14C 109.5
C13 C15 H15A 109.5
C13 C15 H15B 109.5
C13 C15 H15C 109.5
H15A C15 H15B 109.5
H15A C15 H15C 109.5
H15B C15 H15C 109.5
C17 C16 N2 116.82(17)
C21 C16 N2 119.46(16)
C21 C16 C17 123.60(17)
C16 C17 C22 122.72(18)
C18 C17 C16 116.88(19)
C18 C17 C22 120.26(19)
C17 C18 H18 119.5
C19 C18 C17 121.1(2)
C19 C18 H18 119.5
C18 C19 H19 119.9
C18 C19 C20 120.28(19)
C20 C19 H19 119.9
C19 C20 H20 119.3
C19 C20 C21 121.3(2)
C21 C20 H20 119.3
C16 C21 C25 122.40(17)
C20 C21 C16 116.79(18)
C20 C21 C25 120.79(18)
C17 C22 H22 107.6
C17 C22 C23 109.50(19)
C17 C22 C24 112.98(19)
C23 C22 H22 107.6
C24 C22 H22 107.6
C24 C22 C23 111.32(19)
C22 C23 H23A 109.5
C22 C23 H23B 109.5
C22 C23 H23C 109.5
H23A C23 H23B 109.5
H23A C23 H23C 109.5
H23B C23 H23C 109.5
C22 C24 H24A 109.5
C22 C24 H24B 109.5
C22 C24 H24C 109.5
H24A C24 H24B 109.5
H24A C24 H24C 109.5
H24B C24 H24C 109.5
C21 C25 H25 107.8
C21 C25 C26 111.44(17)
C21 C25 C27 113.02(18)
C26 C25 H25 107.8
C27 C25 H25 107.8
C27 C25 C26 108.85(17)
C25 C26 H26A 109.5
C25 C26 H26B 109.5
C25 C26 H26C 109.5
H26A C26 H26B 109.5
H26A C26 H26C 109.5
H26B C26 H26C 109.5
C25 C27 H27A 109.5
C25 C27 H27B 109.5
C25 C27 H27C 109.5
H27A C27 H27B 109.5
H27A C27 H27C 109.5
H27B C27 H27C 109.5
C1 C28 As1 115.53(13)
C1 C28 C29 117.67(16)
C29 C28 As1 126.78(14)
C30 C29 C28 119.61(18)
C34 C29 C28 121.29(18)
C34 C29 C30 118.98(19)
C29 C30 H30 119.9
C31 C30 C29 120.1(2)
C31 C30 H30 119.9
C30 C31 H31 119.7
C32 C31 C30 120.6(2)
C32 C31 H31 119.7
C31 C32 H32 120.2
C31 C32 C33 119.6(2)
C33 C32 H32 120.2
C32 C33 H33 119.9
C34 C33 C32 120.2(2)
C34 C33 H33 119.9
C29 C34 H34 119.8
C33 C34 C29 120.5(2)
C33 C34 H34 119.8
O1 C35 Fe1 177.37(19)
O2 C36 Fe1 178.9(2)
O3 C37 Fe1 176.3(2)
O4 C38 Fe1 177.54(18)
C66 As2 Fe2 115.16(6)
C73 Fe2 As2 175.86(8)
C73 Fe2 C74 96.03(9)
C74 Fe2 As2 85.71(6)
C75 Fe2 As2 89.56(7)
C75 Fe2 C73 93.26(10)
C75 Fe2 C74 112.04(11)
C76 Fe2 As2 83.82(6)
C76 Fe2 C73 92.07(10)
C76 Fe2 C74 121.49(9)
C76 Fe2 C75 125.22(11)
C39 N3 C40 109.76(15)
C39 N3 C42 128.56(16)
C40 N3 C42 121.47(16)
C39 N4 C41 109.90(15)
C39 N4 C54 127.24(15)
C41 N4 C54 122.55(15)
N3 C39 C66 128.22(16)
N4 C39 N3 105.70(15)
N4 C39 C66 126.00(16)
N3 C40 H40 126.4
C41 C40 N3 107.27(16)
C41 C40 H40 126.4
N4 C41 H41 126.3
C40 C41 N4 107.36(16)
C40 C41 H41 126.3
C43 C42 N3 117.96(18)
C43 C42 C47 123.48(18)
C47 C42 N3 118.36(18)
C42 C43 C44 116.6(2)
C42 C43 C48 123.62(18)
C44 C43 C48 119.7(2)
C43 C44 H44 119.4
C45 C44 C43 121.3(2)
C45 C44 H44 119.4
C44 C45 H45 119.7
C46 C45 C44 120.5(2)
C46 C45 H45 119.7
C45 C46 H46 119.6
C45 C46 C47 120.8(2)
C47 C46 H46 119.6
C42 C47 C51 122.57(17)
C46 C47 C42 117.1(2)
C46 C47 C51 120.2(2)
C43 C48 H48 107.8
C43 C48 C49 112.23(19)
C43 C48 C50 110.2(2)
C49 C48 H48 107.8
C50 C48 H48 107.8
C50 C48 C49 110.9(2)
C48 C49 H49A 109.5
C48 C49 H49B 109.5
C48 C49 H49C 109.5
H49A C49 H49B 109.5
H49A C49 H49C 109.5
H49B C49 H49C 109.5
C48 C50 H50A 109.5
C48 C50 H50B 109.5
C48 C50 H50C 109.5
H50A C50 H50B 109.5
H50A C50 H50C 109.5
H50B C50 H50C 109.5
C47 C51 H51 108.1
C47 C51 C52 113.2(2)
C47 C51 C53 109.41(19)
C52 C51 H51 108.1
C52 C51 C53 109.9(2)
C53 C51 H51 108.1
C51 C52 H52A 109.5
C51 C52 H52B 109.5
C51 C52 H52C 109.5
H52A C52 H52B 109.5
H52A C52 H52C 109.5
H52B C52 H52C 109.5
C51 C53 H53A 109.5
C51 C53 H53B 109.5
C51 C53 H53C 109.5
H53A C53 H53B 109.5
H53A C53 H53C 109.5
H53B C53 H53C 109.5
C55 C54 N4 118.19(16)
C59 C54 N4 118.11(16)
C59 C54 C55 123.58(17)
C54 C55 C60 123.47(16)
C56 C55 C54 116.81(17)
C56 C55 C60 119.65(17)
C55 C56 H56 119.3
C57 C56 C55 121.38(18)
C57 C56 H56 119.3
C56 C57 H57 119.9
C56 C57 C58 120.17(18)
C58 C57 H57 119.9
C57 C58 H58 119.5
C57 C58 C59 121.00(18)
C59 C58 H58 119.5
C54 C59 C63 122.85(16)
C58 C59 C54 117.02(17)
C58 C59 C63 119.95(17)
C55 C60 H60 108.5
C55 C60 C61 111.91(16)
C55 C60 C62 110.17(16)
C61 C60 H60 108.5
C61 C60 C62 109.25(15)
C62 C60 H60 108.5
C60 C61 H61A 109.5
C60 C61 H61B 109.5
C60 C61 H61C 109.5
H61A C61 H61B 109.5
H61A C61 H61C 109.5
H61B C61 H61C 109.5
C60 C62 H62A 109.5
C60 C62 H62B 109.5
C60 C62 H62C 109.5
H62A C62 H62B 109.5
H62A C62 H62C 109.5
H62B C62 H62C 109.5
C59 C63 H63 108.2
C59 C63 C64 112.03(17)
C59 C63 C65 109.59(16)
C64 C63 H63 108.2
C65 C63 H63 108.2
C65 C63 C64 110.61(18)
C63 C64 H64A 109.5
C63 C64 H64B 109.5
C63 C64 H64C 109.5
H64A C64 H64B 109.5
H64A C64 H64C 109.5
H64B C64 H64C 109.5
C63 C65 H65A 109.5
C63 C65 H65B 109.5
C63 C65 H65C 109.5
H65A C65 H65B 109.5
H65A C65 H65C 109.5
H65B C65 H65C 109.5
C39 C66 As2 113.34(13)
C39 C66 C67 117.71(15)
C67 C66 As2 128.92(13)
C68 C67 C66 121.26(19)
C72 C67 C66 120.57(18)
C72 C67 C68 118.13(19)
C67 C68 H68 119.8
C69 C68 C67 120.5(2)
C69 C68 H68 119.8
C68 C69 H69 119.8
C70 C69 C68 120.5(2)
C70 C69 H69 119.8
C69 C70 H70 120.3
C71 C70 C69 119.5(2)
C71 C70 H70 120.3
C70 C71 H71 119.8
C70 C71 C72 120.3(2)
C72 C71 H71 119.8
C67 C72 H72 119.5
C71 C72 C67 121.0(2)
C71 C72 H72 119.5
O5 C73 Fe2 177.29(19)
O6 C74 Fe2 178.34(18)
O7 C75 Fe2 177.7(2)
O8 C76 Fe2 177.61(18)

loop_
_geom_bond_atom_site_label_1
_geom_bond_atom_site_label_2
_geom_bond_distance
As1 Fe1 2.3674(4)
As1 C28 1.8395(18)
Fe1 C35 1.799(2)
Fe1 C36 1.798(2)
Fe1 C37 1.777(2)
Fe1 C38 1.789(2)
O1 C35 1.145(3)
O2 C36 1.139(3)
O3 C37 1.147(3)
O4 C38 1.154(3)
N1 C1 1.361(2)
N1 C2 1.383(2)
N1 C4 1.450(2)
N2 C1 1.361(2)
N2 C3 1.390(3)
N2 C16 1.452(2)
C1 C28 1.445(3)
C2 H2 0.9500
C2 C3 1.350(3)
C3 H3 0.9500
C4 C5 1.397(3)
C4 C9 1.401(3)
C5 C6 1.401(3)
C5 C10 1.517(3)
C6 H6 0.9500
C6 C7 1.381(3)
C7 H7 0.9500
C7 C8 1.387(3)
C8 H8 0.9500
C8 C9 1.399(3)
C9 C13 1.517(3)
C10 H10 1.0000
C10 C11 1.530(3)
C10 C12 1.532(3)
C11 H11A 0.9800
C11 H11B 0.9800
C11 H11C 0.9800
C12 H12A 0.9800
C12 H12B 0.9800
C12 H12C 0.9800
C13 H13 1.0000
C13 C14 1.527(3)
C13 C15 1.536(3)
C14 H14A 0.9800
C14 H14B 0.9800
C14 H14C 0.9800
C15 H15A 0.9800
C15 H15B 0.9800
C15 H15C 0.9800
C16 C17 1.398(3)
C16 C21 1.397(3)
C17 C18 1.396(3)
C17 C22 1.514(3)
C18 H18 0.9500
C18 C19 1.378(3)
C19 H19 0.9500
C19 C20 1.387(3)
C20 H20 0.9500
C20 C21 1.389(3)
C21 C25 1.523(3)
C22 H22 1.0000
C22 C23 1.536(3)
C22 C24 1.529(3)
C23 H23A 0.9800
C23 H23B 0.9800
C23 H23C 0.9800
C24 H24A 0.9800
C24 H24B 0.9800
C24 H24C 0.9800
C25 H25 1.0000
C25 C26 1.535(3)
C25 C27 1.530(3)
C26 H26A 0.9800
C26 H26B 0.9800
C26 H26C 0.9800
C27 H27A 0.9800
C27 H27B 0.9800
C27 H27C 0.9800
C28 C29 1.484(3)
C29 C30 1.396(3)
C29 C34 1.389(3)
C30 H30 0.9500
C30 C31 1.387(3)
C31 H31 0.9500
C31 C32 1.377(4)
C32 H32 0.9500
C32 C33 1.388(4)
C33 H33 0.9500
C33 C34 1.387(3)
C34 H34 0.9500
As2 Fe2 2.3676(3)
As2 C66 1.8434(18)
Fe2 C73 1.794(2)
Fe2 C74 1.805(2)
Fe2 C75 1.784(2)
Fe2 C76 1.780(2)
O5 C73 1.143(3)
O6 C74 1.142(3)
O7 C75 1.150(3)
O8 C76 1.154(3)
N3 C39 1.359(2)
N3 C40 1.387(2)
N3 C42 1.452(2)
N4 C39 1.357(2)
N4 C41 1.384(2)
N4 C54 1.451(2)
C39 C66 1.450(2)
C40 H40 0.9500
C40 C41 1.340(3)
C41 H41 0.9500
C42 C43 1.397(3)
C42 C47 1.405(3)
C43 C44 1.399(3)
C43 C48 1.517(3)
C44 H44 0.9500
C44 C45 1.387(4)
C45 H45 0.9500
C45 C46 1.379(4)
C46 H46 0.9500
C46 C47 1.398(3)
C47 C51 1.519(3)
C48 H48 1.0000
C48 C49 1.535(3)
C48 C50 1.533(3)
C49 H49A 0.9800
C49 H49B 0.9800
C49 H49C 0.9800
C50 H50A 0.9800
C50 H50B 0.9800
C50 H50C 0.9800
C51 H51 1.0000
C51 C52 1.528(3)
C51 C53 1.544(3)
C52 H52A 0.9800
C52 H52B 0.9800
C52 H52C 0.9800
C53 H53A 0.9800
C53 H53B 0.9800
C53 H53C 0.9800
C54 C55 1.401(3)
C54 C59 1.399(3)
C55 C56 1.394(3)
C55 C60 1.523(3)
C56 H56 0.9500
C56 C57 1.383(3)
C57 H57 0.9500
C57 C58 1.393(3)
C58 H58 0.9500
C58 C59 1.394(3)
C59 C63 1.518(3)
C60 H60 1.0000
C60 C61 1.535(3)
C60 C62 1.536(3)
C61 H61A 0.9800
C61 H61B 0.9800
C61 H61C 0.9800
C62 H62A 0.9800
C62 H62B 0.9800
C62 H62C 0.9800
C63 H63 1.0000
C63 C64 1.530(3)
C63 C65 1.530(3)
C64 H64A 0.9800
C64 H64B 0.9800
C64 H64C 0.9800
C65 H65A 0.9800
C65 H65B 0.9800
C65 H65C 0.9800
C66 C67 1.488(3)
C67 C68 1.402(3)
C67 C72 1.395(3)
C68 H68 0.9500
C68 C69 1.394(3)
C69 H69 0.9500
C69 C70 1.388(4)
C70 H70 0.9500
C70 C71 1.379(4)
C71 H71 0.9500
C71 C72 1.393(3)
C72 H72 0.9500

loop_
_geom_torsion_atom_site_label_1
_geom_torsion_atom_site_label_2
_geom_torsion_atom_site_label_3
_geom_torsion_atom_site_label_4
_geom_torsion
As1 C28 C29 C30 -117.70(18)
As1 C28 C29 C34 58.4(2)
Fe1 As1 C28 C1 -175.86(11)
Fe1 As1 C28 C29 2.88(18)
N1 C1 C28 As1 36.7(2)
N1 C1 C28 C29 -142.20(18)
N1 C2 C3 N2 -1.0(2)
N1 C4 C5 C6 175.33(17)
N1 C4 C5 C10 -6.3(3)
N1 C4 C9 C8 -175.55(17)
N1 C4 C9 C13 4.8(3)
N2 C1 C28 As1 -141.65(15)
N2 C1 C28 C29 39.5(3)
N2 C16 C17 C18 178.02(19)
N2 C16 C17 C22 2.3(3)
N2 C16 C21 C20 -177.15(18)
N2 C16 C21 C25 1.3(3)
C1 N1 C2 C3 0.7(2)
C1 N1 C4 C5 83.0(2)
C1 N1 C4 C9 -101.1(2)
C1 N2 C3 C2 0.9(2)
C1 N2 C16 C17 69.1(2)
C1 N2 C16 C21 -114.7(2)
C1 C28 C29 C30 61.0(2)
C1 C28 C29 C34 -122.9(2)
C2 N1 C1 N2 -0.13(19)
C2 N1 C1 C28 -178.71(17)
C2 N1 C4 C5 -97.2(2)
C2 N1 C4 C9 78.8(2)
C3 N2 C1 N1 -0.5(2)
C3 N2 C1 C28 178.15(17)
C3 N2 C16 C17 -91.6(2)
C3 N2 C16 C21 84.6(2)
C4 N1 C1 N2 179.76(17)
C4 N1 C1 C28 1.2(3)
C4 N1 C2 C3 -179.20(16)
C4 C5 C6 C7 0.4(3)
C4 C5 C10 C11 119.3(2)
C4 C5 C10 C12 -117.2(2)
C4 C9 C13 C14 132.4(2)
C4 C9 C13 C15 -104.3(2)
C5 C4 C9 C8 0.2(3)
C5 C4 C9 C13 -179.45(18)
C5 C6 C7 C8 -0.2(3)
C6 C5 C10 C11 -62.4(2)
C6 C5 C10 C12 61.2(2)
C6 C7 C8 C9 0.0(3)
C7 C8 C9 C4 0.1(3)
C7 C8 C9 C13 179.66(19)
C8 C9 C13 C14 -47.1(3)
C8 C9 C13 C15 76.1(2)
C9 C4 C5 C6 -0.4(3)
C9 C4 C5 C10 178.05(18)
C10 C5 C6 C7 -178.11(18)
C16 N2 C1 N1 -163.15(16)
C16 N2 C1 C28 15.5(3)
C16 N2 C3 C2 164.29(17)
C16 C17 C18 C19 -1.5(3)
C16 C17 C22 C23 96.2(2)
C16 C17 C22 C24 -139.1(2)
C16 C21 C25 C26 -89.7(2)
C16 C21 C25 C27 147.33(19)
C17 C16 C21 C20 -1.2(3)
C17 C16 C21 C25 177.19(19)
C17 C18 C19 C20 0.2(4)
C18 C17 C22 C23 -79.3(3)
C18 C17 C22 C24 45.4(3)
C18 C19 C20 C21 0.6(4)
C19 C20 C21 C16 -0.1(3)
C19 C20 C21 C25 -178.5(2)
C20 C21 C25 C26 88.6(2)
C20 C21 C25 C27 -34.3(3)
C21 C16 C17 C18 2.0(3)
C21 C16 C17 C22 -173.7(2)
C22 C17 C18 C19 174.3(2)
C28 C29 C30 C31 174.63(19)
C28 C29 C34 C33 -175.0(2)
C29 C30 C31 C32 0.8(3)
C30 C29 C34 C33 1.1(3)
C30 C31 C32 C33 0.3(4)
C31 C32 C33 C34 -0.7(4)
C32 C33 C34 C29 0.0(4)
C34 C29 C30 C31 -1.5(3)
As2 C66 C67 C68 -47.9(2)
As2 C66 C67 C72 129.78(17)
Fe2 As2 C66 C39 174.43(11)
Fe2 As2 C66 C67 -7.58(19)
N3 C39 C66 As2 -44.7(2)
N3 C39 C66 C67 137.0(2)
N3 C40 C41 N4 0.7(2)
N3 C42 C43 C44 -178.22(19)
N3 C42 C43 C48 -1.1(3)
N3 C42 C47 C46 177.52(19)
N3 C42 C47 C51 0.6(3)
N4 C39 C66 As2 131.68(16)
N4 C39 C66 C67 -46.6(3)
N4 C54 C55 C56 176.92(16)
N4 C54 C55 C60 -0.1(3)
N4 C54 C59 C58 -178.26(16)
N4 C54 C59 C63 -3.0(3)
C39 N3 C40 C41 -0.6(2)
C39 N3 C42 C43 -80.0(3)
C39 N3 C42 C47 105.0(2)
C39 N4 C41 C40 -0.5(2)
C39 N4 C54 C55 113.8(2)
C39 N4 C54 C59 -70.0(2)
C39 C66 C67 C68 130.04(19)
C39 C66 C67 C72 -52.3(2)
C40 N3 C39 N4 0.3(2)
C40 N3 C39 C66 177.26(18)
C40 N3 C42 C43 94.2(2)
C40 N3 C42 C47 -80.8(2)
C41 N4 C39 N3 0.2(2)
C41 N4 C39 C66 -176.94(18)
C41 N4 C54 C55 -73.2(2)
C41 N4 C54 C59 103.0(2)
C42 N3 C39 N4 174.97(18)
C42 N3 C39 C66 -8.0(3)
C42 N3 C40 C41 -175.73(18)
C42 C43 C44 C45 1.9(4)
C42 C43 C48 C49 127.4(2)
C42 C43 C48 C50 -108.5(2)
C42 C47 C51 C52 -140.0(2)
C42 C47 C51 C53 97.1(2)
C43 C42 C47 C46 2.8(3)
C43 C42 C47 C51 -174.1(2)
C43 C44 C45 C46 0.3(4)
C44 C43 C48 C49 -55.6(3)
C44 C43 C48 C50 68.5(3)
C44 C45 C46 C47 -1.0(4)
C45 C46 C47 C42 -0.5(3)
C45 C46 C47 C51 176.5(2)
C46 C47 C51 C52 43.2(3)
C46 C47 C51 C53 -79.7(3)
C47 C42 C43 C44 -3.5(3)
C47 C42 C43 C48 173.6(2)
C48 C43 C44 C45 -175.3(2)
C54 N4 C39 N3 173.89(17)
C54 N4 C39 C66 -3.2(3)
C54 N4 C41 C40 -174.61(17)
C54 C55 C56 C57 0.6(3)
C54 C55 C60 C61 -137.44(18)
C54 C55 C60 C62 100.8(2)
C54 C59 C63 C64 135.76(18)
C54 C59 C63 C65 -101.1(2)
C55 C54 C59 C58 -2.3(3)
C55 C54 C59 C63 172.93(17)
C55 C56 C57 C58 -0.8(3)
C56 C55 C60 C61 45.6(2)
C56 C55 C60 C62 -76.2(2)
C56 C57 C58 C59 -0.6(3)
C57 C58 C59 C54 2.1(3)
C57 C58 C59 C63 -173.30(18)
C58 C59 C63 C64 -49.1(2)
C58 C59 C63 C65 74.0(2)
C59 C54 C55 C56 1.0(3)
C59 C54 C55 C60 -176.08(17)
C60 C55 C56 C57 177.81(17)
C66 C67 C68 C69 175.56(18)
C66 C67 C72 C71 -174.71(18)
C67 C68 C69 C70 -0.3(3)
C68 C67 C72 C71 3.0(3)
C68 C69 C70 C71 1.9(3)
C69 C70 C71 C72 -1.1(3)
C70 C71 C72 C67 -1.5(3)
C72 C67 C68 C69 -2.2(3)

loop_
_exptl_oxdiff_crystal_face_indexfrac_h
_exptl_oxdiff_crystal_face_indexfrac_k
_exptl_oxdiff_crystal_face_indexfrac_l
_exptl_oxdiff_crystal_face_x
_exptl_oxdiff_crystal_face_y
_exptl_oxdiff_crystal_face_z
-1.0016 -0.0013 0.0119 0.1159 0.0152 0.0881
1.9546 7.9492 -8.0681 -0.7104 -0.4356 0.5680
0.0484 0.9983 -0.0060 -0.0543 0.0175 0.0660
0.0017 -0.9982 0.0054 0.0485 -0.0182 -0.0704
-0.9955 -0.9947 1.0174 0.1757 0.0659 -0.0049
1.0016 0.0013 -0.0119 -0.1159 -0.0152 -0.0881
4.9828 -6.0222 -8.0281 -0.3795 -0.7367 -0.6814
0.0044 0.0049 1.0001 0.0113 0.0689 -0.0227
-0.9999 -0.9996 0.0173 0.1644 -0.0030 0.0177
-0.0044 -0.0049 -1.0001 -0.0113 -0.0689 0.0227

loop_
_smtbx_masks_void_nr
_smtbx_masks_void_average_x
_smtbx_masks_void_average_y
_smtbx_masks_void_average_z
_smtbx_masks_void_volume
_smtbx_masks_void_count_electrons
_smtbx_masks_void_content
1 -0.660 0.000 0.000 256.3 75.3 '2 ?'
2 -0.017 0.233 0.324 10.4 0.0 ?
3 -0.010 0.439 0.274 10.5 0.0 ?
4 0.010 0.561 0.726 10.5 0.0 ?
5 0.017 0.767 0.676 10.4 0.0 ?
6 0.500 0.500 0.000 234.2 65.5 '2 ?'
7 0.379 0.511 0.534 9.9 0.0 ?
8 0.466 0.903 0.298 38.8 0.0 ?
9 0.534 0.097 0.702 38.8 0.0 ?
10 0.621 0.489 0.466 9.9 0.0 ?
